data_1564079
loop_
_publ_author_name
'de Oliveira, Marcielli Indiara'
'Chuy, Gabriela Pereira'
'Vizzotto, Bruno Stefanello'
'Burrow, Robert Alan'
'Lang, Ernesto Schulz'
'dos Santos, Sailer Santos'

_publ_section_title
;
 Synthesis, characterization and biological applications of bismuth(III)
 complexes with aroylthiourea ligands
;
_journal_name_full 'Inorganica Chimica Acta'
_journal_page_first 119871
_journal_paper_doi 10.1016/j.ica.2020.119871
_journal_volume 512
_journal_year 2020
_chemical_formula_moiety 'C72 H78 Bi2 N12 O12 S6,2(C3 H6 O)'
_chemical_formula_sum 'C78 H90 Bi2 N12 O14 S6'
_chemical_formula_weight 2029.93
_chemical_melting_point 433
_chemical_name_common 'bismuth(III) benzoyl-N,N-morpholylthiourea'
_space_group_crystal_system triclinic
_space_group_IT_number 2
_space_group_name_Hall '-P 1'
_space_group_name_H-M_alt 'P -1'
_atom_sites_solution_hydrogens geom
_atom_sites_solution_primary dual
_atom_sites_solution_secondary difmap
_cell_angle_alpha 63.889(2)
_cell_angle_beta 76.568(2)
_cell_angle_gamma 76.802(2)
_cell_formula_units_Z 1
_cell_length_a 12.2328(6)
_cell_length_b 13.2313(7)
_cell_length_c 14.8528(8)
_cell_measurement_reflns_used 106
_cell_measurement_temperature 297.(2)
_cell_measurement_theta_max 21.3324
_cell_measurement_theta_min 1.6293
_cell_volume 2077.63(19)
_computing_cell_refinement 'APEX3 v2018.7-2 (Bruker AXS)'
_computing_data_collection 'Bruker Instrument Service v4.2.9'
_computing_data_reduction 'SAINT V8.38A (Bruker AXS Inc., 2018)'
_computing_molecular_graphics 'shelXle (C.B. Huebschle, rev 924)'
_computing_publication_material vim
_computing_structure_refinement 'SHELXL-2018/3 (Sheldrick, 2018)'
_computing_structure_solution 'SHELXT 2014/5 (Sheldrick, 2014)'
_diffrn_ambient_temperature 297.(2)
_diffrn_detector_area_resol_mean 10.4167
_diffrn_measured_fraction_theta_full 0.997
_diffrn_measured_fraction_theta_max 0.997
_diffrn_measurement_device_type 'Bruker D8 Venture Photon 100 diffractometer'
_diffrn_measurement_method '0.5 \% \w & \f scans'
_diffrn_radiation_monochromator 'Incoatec Montel two dimensional X ray optics'
_diffrn_radiation_type 'Mo K\a'
_diffrn_radiation_wavelength 0.71073
_diffrn_reflns_av_R_equivalents 0.0150
_diffrn_reflns_av_unetI/netI 0.0205
_diffrn_reflns_limit_h_max 17
_diffrn_reflns_limit_h_min -17
_diffrn_reflns_limit_k_max 18
_diffrn_reflns_limit_k_min -18
_diffrn_reflns_limit_l_max 21
_diffrn_reflns_limit_l_min -21
_diffrn_reflns_number 24593
_diffrn_reflns_theta_full 30.59
_diffrn_reflns_theta_max 30.59
_diffrn_reflns_theta_min 2.27
_diffrn_source 'microfocus X ray tube'
_diffrn_source_type 'Incoatex I\mS High Brilliance'
_exptl_absorpt_coefficient_mu 4.449
_exptl_absorpt_correction_T_max 0.49
_exptl_absorpt_correction_T_min 0.37
_exptl_absorpt_correction_type multi-scan
_exptl_absorpt_process_details
;
SADABS (version 2016/2; Bruker, 2016) was used to perform the multi--scan
absorption correction.
;
_exptl_crystal_colour yellow
_exptl_crystal_density_diffrn 1.622
_exptl_crystal_density_method 'not measured'
_exptl_crystal_description block
_exptl_crystal_F_000 1016
_exptl_crystal_size_max 0.373
_exptl_crystal_size_mid 0.266
_exptl_crystal_size_min 0.188
_refine_diff_density_max 0.542
_refine_diff_density_min -1.066
_refine_ls_extinction_method none
_refine_ls_goodness_of_fit_ref 1.057
_refine_ls_hydrogen_treatment constr
_refine_ls_matrix_type full
_refine_ls_number_parameters 731
_refine_ls_number_reflns 12754
_refine_ls_number_restraints 317
_refine_ls_restrained_S_all 1.047
_refine_ls_R_factor_all 0.0254
_refine_ls_R_factor_gt 0.0213
_refine_ls_shift/su_max 0.007
_refine_ls_shift/su_mean 0.000
_refine_ls_structure_factor_coef Fsqd
_refine_ls_weighting_details 'w=1/[\s^2^(Fo^2^)+(0.0238P)^2^+0.5129P] where P=(Fo^2^+2Fc^2^)/3'
_refine_ls_weighting_scheme calc
_refine_ls_wR_factor_gt 0.0484
_refine_ls_wR_factor_ref 0.0497
_reflns_number_gt 11623
_reflns_number_total 12754
_reflns_threshold_expression 'I > 2\s(I)'
_cod_data_source_file ICA-2020-512-119871.cif
_cod_data_source_block 1
_cod_depositor_comments
;
The following automatic conversions were performed:

data item '_exptl_absorpt_correction_type' value 'Multi-Scan' was
changed to 'multi-scan' in accordance with the built-in table derived
from the CIF Core dictionary named 'cif_core.dic' version 2.4.5 last
updated on 2014-11-21.

Automatic conversion script
Id: cif_fix_values 8369 2020-08-20 11:38:08Z andrius 
;
_cod_database_code 1564079

loop_
_space_group_symop_operation_xyz
'x, y, z'
'-x, -y, -z'

loop_
_atom_site_type_symbol
_atom_site_label
_atom_site_fract_x
_atom_site_fract_y
_atom_site_fract_z
_atom_site_U_iso_or_equiv
_atom_site_adp_type
_atom_site_calc_flag
_atom_site_refinement_flags_adp
_atom_site_refinement_flags_occupancy
_atom_site_refinement_flags_posn
_atom_site_occupancy
_atom_site_disorder_assembly
_atom_site_disorder_group
Bi Bi1 0.61507(2) 0.59752(7) 0.40985(4) 0.03712(6) Uani d . P . 0.957(3) A .
Bi Bi1' 0.6112(4) 0.5659(9) 0.4280(6) 0.0261(10) Uani d . P . 0.043(3) A 2
S S1 0.81935(4) 0.62352(5) 0.42943(5) 0.05232(12) Uani d . . . 1.0 . .
O O11 0.56935(12) 0.76610(11) 0.43107(12) 0.0459(3) Uani d . . . 1.0 . .
O O12 0.8874(3) 0.5368(2) 0.78830(17) 0.1005(8) Uani d . . . 1.0 . .
N N11 0.71428(16) 0.79183(16) 0.49075(15) 0.0533(4) Uani d . . . 1.0 . .
N N12 0.8336(2) 0.6533(2) 0.59188(18) 0.0695(6) Uani d . . . 1.0 . .
C C111 0.59144(16) 0.95230(16) 0.39491(15) 0.0417(4) Uani d . . . 1.0 . .
C C112 0.5161(2) 0.99674(18) 0.32558(18) 0.0545(5) Uani d . . . 1.0 . .
H H112 0.486311 0.948218 0.310555 0.065 Uiso calc U . R 1.0 . .
C C113 0.4848(3) 1.1135(2) 0.2785(2) 0.0726(7) Uani d . . . 1.0 . .
H H113 0.436929 1.143515 0.229585 0.087 Uiso calc U . R 1.0 . .
C C114 0.5247(3) 1.1841(2) 0.3043(3) 0.0792(8) Uani d . . . 1.0 . .
H H114 0.501943 1.26221 0.274179 0.095 Uiso calc U . R 1.0 . .
C C115 0.5969(3) 1.1416(2) 0.3732(3) 0.0730(8) Uani d . . . 1.0 . .
H H115 0.623157 1.190666 0.390233 0.088 Uiso calc U . R 1.0 . .
C C116 0.6321(2) 1.0252(2) 0.4187(2) 0.0569(5) Uani d . . . 1.0 . .
H H116 0.682923 0.996466 0.465066 0.068 Uiso calc U . R 1.0 . .
C C117 0.62776(16) 0.82699(16) 0.44072(14) 0.0407(4) Uani d . . . 1.0 . .
C C118 0.78149(19) 0.6926(2) 0.51126(18) 0.0507(5) Uani d . . . 1.0 . .
C C119 0.9297(4) 0.5611(4) 0.6144(3) 0.0645(11) Uani d . P . 0.829(9) B 1
H H11A 0.998914 0.591847 0.602939 0.077 Uiso calc U P R 0.829(9) B 1
H H11B 0.939557 0.522128 0.570338 0.077 Uiso calc U P R 0.829(9) B 1
C C120 0.9061(5) 0.4810(4) 0.7214(3) 0.0763(12) Uani d . P . 0.829(9) B 1
H H12A 0.839376 0.447271 0.731036 0.092 Uiso calc U P R 0.829(9) B 1
H H12B 0.96972 0.420335 0.737788 0.092 Uiso calc U P R 0.829(9) B 1
C C121 0.7895(6) 0.6234(5) 0.7653(4) 0.0870(14) Uani d . P . 0.829(9) B 1
H H12C 0.771972 0.658466 0.813119 0.104 Uiso calc U P R 0.829(9) B 1
H H12D 0.724394 0.588958 0.771833 0.104 Uiso calc U P R 0.829(9) B 1
C C122 0.8118(4) 0.7118(4) 0.6600(3) 0.0660(11) Uani d . P . 0.829(9) B 1
H H12E 0.746598 0.770792 0.644871 0.079 Uiso calc U P R 0.829(9) B 1
H H12F 0.877187 0.74644 0.652254 0.079 Uiso calc U P R 0.829(9) B 1
C C139 0.8772(14) 0.5197(17) 0.6442(15) 0.058(4) Uani d . P . 0.171(9) B 2
H H13A 0.815588 0.47771 0.687292 0.07 Uiso calc U P R 0.171(9) B 2
H H13B 0.913776 0.489401 0.594154 0.07 Uiso calc U P R 0.171(9) B 2
C C140 0.9607(18) 0.517(2) 0.7054(15) 0.070(5) Uani d . P . 0.171(9) B 2
H H14A 1.008739 0.444203 0.728709 0.084 Uiso calc U P R 0.171(9) B 2
H H14B 1.008072 0.576799 0.666563 0.084 Uiso calc U P R 0.171(9) B 2
C C141 0.848(3) 0.657(2) 0.748(2) 0.087(7) Uani d . P . 0.171(9) B 2
H H14C 0.908172 0.700281 0.704175 0.105 Uiso calc U P R 0.171(9) B 2
H H14D 0.816556 0.682669 0.802433 0.105 Uiso calc U P R 0.171(9) B 2
C C142 0.7572(19) 0.6678(19) 0.6903(15) 0.063(5) Uani d . P . 0.171(9) B 2
H H14E 0.70997 0.741459 0.672545 0.076 Uiso calc U P R 0.171(9) B 2
H H14F 0.709704 0.608282 0.727966 0.076 Uiso calc U P R 0.171(9) B 2
S S2 0.60439(5) 0.74662(5) 0.21887(4) 0.04658(16) Uani d . P D 0.9349(18) A 1
O O21 0.75941(15) 0.50515(14) 0.31705(12) 0.0525(4) Uani d . P D 0.9349(18) A 1
O O22 0.9302(2) 0.9726(2) 0.1376(2) 0.0895(9) Uani d . P D 0.9349(18) A 1
N N21 0.8074(2) 0.64365(18) 0.15863(18) 0.0524(5) Uani d . P D 0.9349(18) A 1
N N22 0.79934(18) 0.82852(19) 0.12954(18) 0.0534(5) Uani d . P D 0.9349(18) A 1
C C211 0.8275(4) 0.4501(3) 0.1811(2) 0.0511(7) Uani d . P D 0.9349(18) A 1
C C212 0.8206(4) 0.3386(3) 0.2456(3) 0.1067(18) Uani d . P D 0.9349(18) A 1
H H212 0.797566 0.318858 0.314762 0.128 Uiso calc U P R 0.9349(18) A 1
C C213 0.8477(6) 0.2557(4) 0.2085(4) 0.151(3) Uani d . P D 0.9349(18) A 1
H H213 0.844187 0.180117 0.253106 0.181 Uiso calc U P R 0.9349(18) A 1
C C214 0.8798(5) 0.2833(4) 0.1066(4) 0.107(2) Uani d . P D 0.9349(18) A 1
H H214 0.896203 0.227097 0.08192 0.128 Uiso calc U P R 0.9349(18) A 1
C C215 0.8873(4) 0.3941(4) 0.0419(3) 0.0789(12) Uani d . P D 0.9349(18) A 1
H H215 0.910166 0.41379 -0.027248 0.095 Uiso calc U P R 0.9349(18) A 1
C C216 0.8608(4) 0.4770(3) 0.0796(3) 0.0626(9) Uani d . P D 0.9349(18) A 1
H H216 0.865777 0.552421 0.035065 0.075 Uiso calc U P R 0.9349(18) A 1
C C217 0.7932(2) 0.5378(2) 0.22322(18) 0.0447(5) Uani d . P D 0.9349(18) A 1
C C218 0.7493(2) 0.7360(2) 0.16894(16) 0.0439(5) Uani d . P D 0.9349(18) A 1
C C219 0.9188(2) 0.8289(3) 0.0836(2) 0.0614(7) Uani d . P D 0.9349(18) A 1
H H21A 0.924679 0.880434 0.012448 0.074 Uiso calc U P R 0.9349(18) A 1
H H21B 0.952784 0.75319 0.088457 0.074 Uiso calc U P R 0.9349(18) A 1
C C220 0.9800(3) 0.8654(4) 0.1368(3) 0.0809(10) Uani d . P D 0.9349(18) A 1
H H22A 0.980382 0.809092 0.206168 0.097 Uiso calc U P R 0.9349(18) A 1
H H22B 1.058244 0.869109 0.103825 0.097 Uiso calc U P R 0.9349(18) A 1
C C221 0.8151(3) 0.9693(3) 0.1856(3) 0.0778(11) Uani d . P D 0.9349(18) A 1
H H22C 0.782049 1.043159 0.185787 0.093 Uiso calc U P R 0.9349(18) A 1
H H22D 0.812586 0.914025 0.255498 0.093 Uiso calc U P R 0.9349(18) A 1
C C222 0.7471(3) 0.9385(2) 0.1331(2) 0.0645(7) Uani d . P D 0.9349(18) A 1
H H22E 0.67003 0.933638 0.169047 0.077 Uiso calc U P R 0.9349(18) A 1
H H22F 0.744036 0.996648 0.06473 0.077 Uiso calc U P R 0.9349(18) A 1
S S2' 0.7654(8) 0.4149(8) 0.3626(7) 0.056(3) Uani d U P D 0.0651(18) A 2
O O21' 0.6444(15) 0.6707(15) 0.2531(15) 0.046(5) Uani d U P D 0.0651(18) A 2
O O22' 0.903(5) 0.265(3) 0.089(3) 0.094(11) Uani d U P D 0.0651(18) A 2
N N21' 0.808(3) 0.5974(18) 0.184(2) 0.053(7) Uani d U P D 0.0651(18) A 2
N N22' 0.832(5) 0.424(2) 0.1791(19) 0.048(7) Uani d U P D 0.0651(18) A 2
C C231 0.799(2) 0.7836(18) 0.1749(19) 0.043(5) Uani d U P DG 0.0651(18) A 2
C C232 0.736(2) 0.877(2) 0.191(2) 0.069(8) Uani d U P DG 0.0651(18) A 2
H H232 0.662199 0.873346 0.22581 0.083 Uiso calc U P R 0.0651(18) A 2
C C233 0.783(3) 0.9764(19) 0.156(3) 0.071(10) Uani d U P DG 0.0651(18) A 2
H H233 0.74088 1.039 0.16715 0.085 Uiso calc U P R 0.0651(18) A 2
C C234 0.894(3) 0.982(2) 0.105(3) 0.087(12) Uani d U P DG 0.0651(18) A 2
H H234 0.925202 1.048468 0.081103 0.104 Uiso calc U P R 0.0651(18) A 2
C C235 0.957(3) 0.888(3) 0.088(3) 0.091(13) Uani d U P DG 0.0651(18) A 2
H H235 1.030844 0.892282 0.053715 0.109 Uiso calc U P R 0.0651(18) A 2
C C236 0.910(2) 0.789(2) 0.123(3) 0.089(12) Uani d U P DG 0.0651(18) A 2
H H236 0.952165 0.726626 0.112374 0.107 Uiso calc U P R 0.0651(18) A 2
C C237 0.744(2) 0.683(2) 0.203(3) 0.048(5) Uani d U P D 0.0651(18) A 2
C C238 0.801(3) 0.4892(19) 0.2288(14) 0.044(5) Uani d U P D 0.0651(18) A 2
C C239 0.864(3) 0.303(2) 0.241(2) 0.056(7) Uani d U P D 0.0651(18) A 2
H H23A 0.940187 0.291422 0.255022 0.068 Uiso calc U P R 0.0651(18) A 2
H H23B 0.813093 0.281272 0.304726 0.068 Uiso calc U P R 0.0651(18) A 2
C C240 0.860(4) 0.231(2) 0.193(3) 0.070(9) Uani d U P D 0.0651(18) A 2
H H24A 0.90069 0.156784 0.228931 0.084 Uiso calc U P R 0.0651(18) A 2
H H24B 0.781077 0.221473 0.201742 0.084 Uiso calc U P R 0.0651(18) A 2
C C241 0.861(6) 0.380(3) 0.032(3) 0.080(12) Uani d U P D 0.0651(18) A 2
H H24C 0.779328 0.388204 0.034139 0.096 Uiso calc U P R 0.0651(18) A 2
H H24D 0.896083 0.403219 -0.038357 0.096 Uiso calc U P R 0.0651(18) A 2
C C242 0.884(6) 0.455(3) 0.073(2) 0.068(11) Uani d U P D 0.0651(18) A 2
H H24E 0.965346 0.449664 0.067426 0.082 Uiso calc U P R 0.0651(18) A 2
H H24F 0.854544 0.533059 0.032671 0.082 Uiso calc U P R 0.0651(18) A 2
S S3 0.48050(5) 0.45188(4) 0.36511(4) 0.04993(12) Uani d . . . 1.0 . .
O O31 0.40377(15) 0.64873(17) 0.43066(15) 0.0691(5) Uani d . . . 1.0 . .
O O32 0.5029(2) 0.66537(18) -0.02696(13) 0.0792(6) Uani d . . . 1.0 . .
N N31 0.32424(15) 0.64378(15) 0.30597(13) 0.0476(4) Uani d . . . 1.0 . .
N N32 0.42308(16) 0.58516(15) 0.18351(13) 0.0490(4) Uani d . . . 1.0 . .
C C311 0.22046(19) 0.74338(19) 0.40694(18) 0.0511(5) Uani d . . . 1.0 . .
C C312 0.2260(3) 0.7989(3) 0.4649(3) 0.1009(14) Uani d . . . 1.0 . .
H H312 0.294154 0.792103 0.486176 0.121 Uiso calc U . R 1.0 . .
C C313 0.1309(4) 0.8645(5) 0.4913(4) 0.147(2) Uani d . . . 1.0 . .
H H313 0.135162 0.901826 0.530562 0.177 Uiso calc U . R 1.0 . .
C C314 0.0303(4) 0.8756(4) 0.4609(4) 0.1146(15) Uani d . . . 1.0 . .
H H314 -0.034138 0.918039 0.481242 0.137 Uiso calc U . R 1.0 . .
C C315 0.0245(3) 0.8243(3) 0.4005(3) 0.0891(10) Uani d . . . 1.0 . .
H H315 -0.04302 0.834386 0.376878 0.107 Uiso calc U . R 1.0 . .
C C316 0.1193(2) 0.7573(2) 0.3746(2) 0.0674(7) Uani d . . . 1.0 . .
H H316 0.114768 0.721012 0.33465 0.081 Uiso calc U . R 1.0 . .
C C317 0.32483(18) 0.67226(17) 0.38040(16) 0.0447(4) Uani d . . . 1.0 . .
C C318 0.40624(17) 0.56916(16) 0.28108(14) 0.0413(4) Uani d . . . 1.0 . .
C C319 0.5083(2) 0.5148(2) 0.14043(17) 0.0559(5) Uani d . . . 1.0 . .
H H31A 0.471146 0.466731 0.126689 0.067 Uiso calc U . R 1.0 . .
H H31B 0.55945 0.465983 0.188786 0.067 Uiso calc U . R 1.0 . .
C C320 0.5742(3) 0.5881(3) 0.04451(19) 0.0679(7) Uani d . . . 1.0 . .
H H32A 0.61717 0.630251 0.059808 0.081 Uiso calc U . R 1.0 . .
H H32B 0.627769 0.540203 0.015183 0.081 Uiso calc U . R 1.0 . .
C C321 0.4269(3) 0.7377(3) 0.0150(2) 0.0816(9) Uani d . . . 1.0 . .
H H32C 0.379286 0.792127 -0.034643 0.098 Uiso calc U . R 1.0 . .
H H32D 0.47016 0.779863 0.03 0.098 Uiso calc U . R 1.0 . .
C C322 0.3534(2) 0.6727(2) 0.10934(19) 0.0661(7) Uani d . . . 1.0 . .
H H32E 0.306411 0.724301 0.138033 0.079 Uiso calc U . R 1.0 . .
H H32F 0.303743 0.637299 0.09334 0.079 Uiso calc U . R 1.0 . .
O O1S 0.7177(13) 0.8256(10) -0.0834(8) 0.235(7) Uani d . P D 0.528(9) C 1
C C11S 0.7390(13) 0.9162(12) -0.1332(10) 0.136(6) Uani d . P D 0.528(9) C 1
C C12S 0.834(2) 0.926(2) -0.2182(17) 0.277(17) Uani d . P D 0.528(9) C 1
H H12G 0.845767 1.004265 -0.255222 0.416 Uiso calc U P R 0.528(9) C 1
H H12H 0.902378 0.881276 -0.191504 0.416 Uiso calc U P R 0.528(9) C 1
H H12I 0.816536 0.899069 -0.262627 0.416 Uiso calc U P R 0.528(9) C 1
C C13S 0.672(2) 1.0303(15) -0.1527(16) 0.225(12) Uani d . P D 0.528(9) C 1
H H13C 0.71756 1.087694 -0.199128 0.337 Uiso calc U P R 0.528(9) C 1
H H13D 0.606189 1.037589 -0.181457 0.337 Uiso calc U P R 0.528(9) C 1
H H13E 0.64778 1.039366 -0.090037 0.337 Uiso calc U P R 0.528(9) C 1
O O2S 0.7695(7) 1.0541(7) -0.1124(6) 0.137(3) Uani d . P D 0.472(9) C 2
C C21S 0.7378(11) 0.9919(11) -0.1318(10) 0.106(4) Uani d . P D 0.472(9) C 2
C O22S 0.6192(15) 0.9637(17) -0.0882(12) 0.165(7) Uani d . P D 0.472(9) C 2
H H22G 0.60504 0.911052 -0.111 0.247 Uiso calc U P R 0.472(9) C 2
H H22H 0.611191 0.930154 -0.015451 0.247 Uiso calc U P R 0.472(9) C 2
H H22I 0.565664 1.032034 -0.110142 0.247 Uiso calc U P R 0.472(9) C 2
C C23S 0.813(2) 0.909(2) -0.1696(19) 0.224(17) Uani d . P D 0.472(9) C 2
H H23C 0.766655 0.866141 -0.180458 0.336 Uiso calc U P R 0.472(9) C 2
H H23D 0.858437 0.948429 -0.232401 0.336 Uiso calc U P R 0.472(9) C 2
H H23E 0.860732 0.857495 -0.120478 0.336 Uiso calc U P R 0.472(9) C 2

loop_
_atom_site_aniso_label
_atom_site_aniso_U_11
_atom_site_aniso_U_22
_atom_site_aniso_U_33
_atom_site_aniso_U_12
_atom_site_aniso_U_13
_atom_site_aniso_U_23
Bi1 0.04093(6) 0.03363(15) 0.03669(9) -0.00210(7) -0.00482(5) -0.01636(10)
Bi1' 0.0224(10) 0.020(2) 0.0342(15) -0.0056(9) -0.0027(8) -0.0091(15)
S1 0.0414(2) 0.0647(3) 0.0625(3) 0.0091(2) -0.0138(2) -0.0415(3)
O11 0.0472(7) 0.0333(6) 0.0586(8) 0.0005(5) -0.0116(6) -0.0213(6)
O12 0.137(2) 0.0960(17) 0.0637(13) 0.0070(15) -0.0438(14) -0.0256(12)
N11 0.0581(10) 0.0501(10) 0.0611(11) 0.0112(8) -0.0232(9) -0.0334(9)
N12 0.0747(14) 0.0787(14) 0.0676(13) 0.0291(11) -0.0370(11) -0.0474(12)
C111 0.0451(9) 0.0353(8) 0.0448(10) -0.0018(7) -0.0014(8) -0.0209(7)
C112 0.0664(13) 0.0396(10) 0.0597(13) 0.0047(9) -0.0204(11) -0.0229(9)
C113 0.092(2) 0.0422(12) 0.0732(17) 0.0115(12) -0.0300(15) -0.0156(11)
C114 0.096(2) 0.0343(11) 0.094(2) -0.0007(12) -0.0117(17) -0.0192(12)
C115 0.0827(18) 0.0465(13) 0.099(2) -0.0154(12) -0.0050(16) -0.0390(14)
C116 0.0608(13) 0.0493(12) 0.0687(14) -0.0082(10) -0.0070(11) -0.0326(11)
C117 0.0453(9) 0.0372(9) 0.0401(9) 0.0014(7) -0.0068(7) -0.0198(7)
C118 0.0500(11) 0.0550(12) 0.0550(12) 0.0081(9) -0.0193(9) -0.0315(10)
C119 0.052(2) 0.072(2) 0.071(2) 0.0171(17) -0.0293(17) -0.0330(18)
C120 0.079(3) 0.070(2) 0.079(3) 0.000(2) -0.032(2) -0.0259(19)
C121 0.106(4) 0.100(4) 0.064(2) -0.011(3) -0.014(3) -0.044(2)
C122 0.079(3) 0.070(2) 0.063(2) 0.0057(19) -0.0279(19) -0.0391(19)
C139 0.032(7) 0.072(10) 0.072(10) 0.007(7) -0.020(7) -0.033(8)
C140 0.060(10) 0.087(13) 0.066(10) 0.002(9) -0.039(9) -0.026(9)
C141 0.109(19) 0.102(18) 0.079(14) -0.007(14) -0.037(13) -0.056(13)
C142 0.070(11) 0.072(11) 0.062(10) -0.001(9) -0.013(8) -0.044(9)
S2 0.0471(3) 0.0460(3) 0.0398(3) -0.0052(2) -0.0072(2) -0.0118(2)
O21 0.0653(10) 0.0455(9) 0.0427(8) 0.0012(7) -0.0001(7) -0.0228(7)
O22 0.0949(18) 0.0822(16) 0.109(2) -0.0425(14) 0.0122(15) -0.0537(15)
N21 0.0615(12) 0.0445(11) 0.0528(12) -0.0142(10) 0.0096(10) -0.0269(10)
N22 0.0560(11) 0.0442(11) 0.0587(13) -0.0127(9) 0.0049(10) -0.0238(10)
C211 0.0534(15) 0.0483(14) 0.0561(14) -0.0127(15) 0.0097(11) -0.0315(12)
C212 0.165(5) 0.0557(19) 0.084(2) -0.036(2) 0.059(3) -0.0431(18)
C213 0.242(7) 0.063(2) 0.128(4) -0.064(3) 0.099(4) -0.064(3)
C214 0.121(4) 0.091(3) 0.132(4) -0.043(3) 0.050(3) -0.088(3)
C215 0.096(3) 0.087(2) 0.069(2) -0.011(2) 0.0051(18) -0.0551(19)
C216 0.076(2) 0.0587(18) 0.0555(15) -0.0049(17) 0.0020(13) -0.0335(14)
C217 0.0450(11) 0.0436(12) 0.0481(12) -0.0081(12) 0.0031(9) -0.0251(10)
C218 0.0545(12) 0.0429(11) 0.0345(10) -0.0124(9) -0.0008(9) -0.0162(9)
C219 0.0626(15) 0.0547(15) 0.0635(16) -0.0195(12) 0.0134(12) -0.0271(13)
C220 0.0651(18) 0.091(3) 0.091(3) -0.0271(17) 0.0028(17) -0.041(2)
C221 0.094(3) 0.0670(19) 0.082(2) -0.0263(17) 0.010(2) -0.0436(18)
C222 0.0741(17) 0.0390(12) 0.0706(18) -0.0098(12) 0.0034(13) -0.0199(12)
S2' 0.064(5) 0.055(5) 0.053(5) 0.008(4) -0.008(4) -0.033(4)
O21' 0.050(9) 0.031(9) 0.037(9) -0.002(7) -0.005(7) 0.002(8)
O22' 0.11(2) 0.059(15) 0.091(17) 0.013(15) -0.007(17) -0.030(13)
N21' 0.061(13) 0.052(9) 0.056(13) -0.027(10) 0.018(12) -0.034(8)
N22' 0.054(16) 0.036(9) 0.052(9) -0.016(11) 0.008(10) -0.019(8)
C231 0.066(12) 0.041(9) 0.029(12) -0.013(8) -0.016(10) -0.014(9)
C232 0.096(18) 0.042(11) 0.061(18) 0.001(11) -0.014(15) -0.017(12)
C233 0.10(2) 0.048(12) 0.07(2) -0.002(13) -0.022(17) -0.032(16)
C234 0.10(2) 0.065(16) 0.09(3) -0.014(15) -0.01(2) -0.032(19)
C235 0.09(2) 0.056(16) 0.11(3) -0.028(13) 0.02(2) -0.022(19)
C236 0.082(15) 0.055(16) 0.11(3) -0.025(12) 0.018(16) -0.019(18)
C237 0.058(10) 0.054(10) 0.039(13) -0.017(8) -0.002(9) -0.025(10)
C238 0.038(13) 0.050(9) 0.056(9) -0.023(10) -0.001(9) -0.027(8)
C239 0.047(15) 0.043(10) 0.062(14) -0.013(10) -0.009(13) -0.002(9)
C240 0.07(2) 0.023(10) 0.090(17) 0.019(12) -0.012(16) -0.015(11)
C241 0.10(3) 0.066(18) 0.057(14) 0.023(16) 0.004(17) -0.031(11)
C242 0.07(2) 0.046(15) 0.049(10) 0.015(16) 0.011(13) -0.010(10)
S3 0.0713(3) 0.0366(2) 0.0370(2) 0.0054(2) -0.0095(2) -0.01635(19)
O31 0.0582(9) 0.0902(13) 0.0865(12) 0.0233(9) -0.0341(9) -0.0657(11)
O32 0.1052(16) 0.0780(13) 0.0405(9) 0.0034(11) -0.0130(9) -0.0187(9)
N31 0.0509(9) 0.0487(9) 0.0468(9) 0.0024(7) -0.0134(7) -0.0242(8)
N32 0.0608(10) 0.0467(9) 0.0393(8) 0.0017(8) -0.0132(7) -0.0193(7)
C311 0.0543(11) 0.0461(10) 0.0560(12) 0.0074(9) -0.0158(9) -0.0271(9)
C312 0.096(2) 0.117(3) 0.133(3) 0.052(2) -0.066(2) -0.099(3)
C313 0.140(4) 0.178(5) 0.193(5) 0.093(4) -0.095(4) -0.159(4)
C314 0.096(3) 0.124(3) 0.142(4) 0.049(2) -0.034(3) -0.094(3)
C315 0.0578(16) 0.092(2) 0.127(3) 0.0166(15) -0.0245(17) -0.061(2)
C316 0.0561(13) 0.0678(16) 0.092(2) 0.0061(11) -0.0211(13) -0.0472(15)
C317 0.0496(10) 0.0391(9) 0.0484(10) 0.0014(8) -0.0130(8) -0.0216(8)
C318 0.0499(10) 0.0383(9) 0.0396(9) -0.0066(7) -0.0091(8) -0.0182(7)
C319 0.0753(15) 0.0501(11) 0.0440(11) -0.0008(10) -0.0086(10) -0.0249(9)
C320 0.0789(17) 0.0723(16) 0.0499(13) -0.0035(13) -0.0055(12) -0.0282(12)
C321 0.113(3) 0.0630(16) 0.0519(14) 0.0056(16) -0.0222(15) -0.0124(12)
C322 0.0759(16) 0.0688(16) 0.0497(12) 0.0108(13) -0.0260(12) -0.0229(12)
O1S 0.298(16) 0.193(11) 0.170(9) -0.130(11) -0.062(9) 0.023(8)
C11S 0.157(13) 0.154(12) 0.106(8) -0.077(11) -0.047(8) -0.020(8)
C12S 0.35(3) 0.31(3) 0.21(2) -0.22(3) 0.13(2) -0.15(2)
C13S 0.36(4) 0.132(14) 0.181(19) 0.010(18) -0.09(2) -0.064(13)
O2S 0.153(7) 0.152(7) 0.123(6) -0.070(5) -0.017(5) -0.051(5)
C21S 0.122(8) 0.097(8) 0.106(7) -0.032(7) -0.045(6) -0.027(6)
O22S 0.170(15) 0.191(19) 0.144(13) -0.060(13) -0.047(11) -0.050(12)
C23S 0.20(3) 0.33(4) 0.18(3) 0.03(3) -0.03(2) -0.17(3)

loop_
_atom_type_symbol
_atom_type_description
_atom_type_scat_dispersion_real
_atom_type_scat_dispersion_imag
_atom_type_scat_source
C C 0.0033 0.0016 'International Tables Vol C Tables 4.2.6.8 and 6.1.1.4'
H H 0.0000 0.0000 'International Tables Vol C Tables 4.2.6.8 and 6.1.1.4'
Bi Bi -4.1077 10.2566 'International Tables Vol C Tables 4.2.6.8 and 6.1.1.4'
N N 0.0061 0.0033 'International Tables Vol C Tables 4.2.6.8 and 6.1.1.4'
O O 0.0106 0.0060 'International Tables Vol C Tables 4.2.6.8 and 6.1.1.4'
S S 0.1246 0.1234 'International Tables Vol C Tables 4.2.6.8 and 6.1.1.4'

loop_
_geom_angle_atom_site_label_1
_geom_angle_atom_site_label_2
_geom_angle_atom_site_label_3
_geom_angle_site_symmetry_1
_geom_angle_site_symmetry_3
_geom_angle
O21' Bi1 O11 . . 96.4(6)
O11 Bi1 O21 . . 140.15(7)
O21' Bi1 O31 . . 97.2(5)
O11 Bi1 O31 . . 71.67(6)
O21 Bi1 O31 . . 137.19(6)
O11 Bi1 S2 . . 79.63(5)
O21 Bi1 S2 . . 78.31(4)
O31 Bi1 S2 . . 83.71(5)
O21' Bi1 S1 . . 94.3(6)
O11 Bi1 S1 . . 79.20(4)
O21 Bi1 S1 . . 72.30(5)
O31 Bi1 S1 . . 149.64(4)
S2 Bi1 S1 . . 99.54(3)
O21' Bi1 S2' . . 77.7(5)
O11 Bi1 S2' . . 156.0(2)
O31 Bi1 S2' . . 131.8(2)
S1 Bi1 S2' . . 78.1(2)
O11 Bi1 S3 . 2_666 70.35(4)
O21 Bi1 S3 . 2_666 136.76(5)
O31 Bi1 S3 . 2_666 70.10(5)
S2 Bi1 S3 . 2_666 144.89(2)
S1 Bi1 S3 . 2_666 92.443(18)
O11 Bi1 Bi1' . 2_666 104.48(11)
O21 Bi1 Bi1' . 2_666 115.37(14)
O31 Bi1 Bi1' . 2_666 48.12(14)
S2 Bi1 Bi1' . 2_666 123.79(11)
S1 Bi1 Bi1' . 2_666 136.60(13)
S3 Bi1 Bi1' 2_666 2_666 51.40(8)
O21' Bi1' O31 . . 90.1(5)
O21' Bi1' O11 . . 82.9(6)
O31 Bi1' O11 . . 66.9(2)
O21' Bi1' O31 . 2_666 141.8(6)
O31 Bi1' O31 . 2_666 100.5(3)
O11 Bi1' O31 . 2_666 135.0(2)
O21' Bi1' S2' . . 77.5(5)
O31 Bi1' S2' . . 139.5(3)
O11 Bi1' S2' . . 146.2(4)
O31 Bi1' S2' 2_666 . 70.6(3)
O21' Bi1' S1 . . 85.5(6)
O31 Bi1' S1 . . 139.2(4)
O11 Bi1' S1 . . 72.32(19)
O31 Bi1' S1 2_666 . 107.9(3)
S2' Bi1' S1 . . 78.8(2)
O31 Bi1' S3 . 2_666 72.56(13)
O11 Bi1' S3 . 2_666 69.79(12)
O31 Bi1' S3 2_666 2_666 65.3(2)
S1 Bi1' S3 . 2_666 93.19(14)
O21' Bi1' S3 . . 81.1(6)
O31 Bi1' S3 . . 67.11(11)
O11 Bi1' S3 . . 130.9(3)
O31 Bi1' S3 2_666 . 69.9(2)
S2' Bi1' S3 . . 72.9(3)
S1 Bi1' S3 . . 150.64(18)
S3 Bi1' S3 2_666 . 110.8(2)
O31 Bi1' Bi1' . 2_666 52.64(14)
O11 Bi1' Bi1' . 2_666 106.0(2)
O31 Bi1' Bi1' 2_666 2_666 47.8(3)
S1 Bi1' Bi1' . 2_666 145.0(4)
S3 Bi1' Bi1' 2_666 2_666 55.67(18)
S3 Bi1' Bi1' . 2_666 55.17(15)
O31 Bi1' Bi1 . 2_666 57.01(14)
O11 Bi1' Bi1 . 2_666 109.65(14)
O31 Bi1' Bi1 2_666 2_666 43.48(13)
S1 Bi1' Bi1 . 2_666 142.9(3)
S3 Bi1' Bi1 2_666 2_666 56.19(13)
S3 Bi1' Bi1 . 2_666 54.88(13)
C118 S1 Bi1 . . 101.90(8)
C118 S1 Bi1' . . 103.19(13)
Bi1 S1 Bi1' . . 7.7(2)
C117 O11 Bi1 . . 132.96(12)
C117 O11 Bi1' . . 134.19(15)
Bi1 O11 Bi1' . . 6.29(17)
C140 O12 C141 . . 105.3(16)
C120 O12 C121 . . 108.3(3)
C117 N11 C118 . . 126.11(18)
C118 N12 C119 . . 125.3(2)
C118 N12 C122 . . 122.0(2)
C119 N12 C122 . . 112.1(2)
C118 N12 C139 . . 118.8(6)
C118 N12 C142 . . 115.4(7)
C139 N12 C142 . . 98.0(11)
C116 C111 C112 . . 119.23(19)
C116 C111 C117 . . 121.75(19)
C112 C111 C117 . . 119.02(17)
C111 C112 C113 . . 120.2(2)
C111 C112 H112 . . 119.9
C113 C112 H112 . . 119.9
C114 C113 C112 . . 119.6(3)
C114 C113 H113 . . 120.2
C112 C113 H113 . . 120.2
C115 C114 C113 . . 120.7(2)
C115 C114 H114 . . 119.6
C113 C114 H114 . . 119.6
C114 C115 C116 . . 120.4(2)
C114 C115 H115 . . 119.8
C116 C115 H115 . . 119.8
C111 C116 C115 . . 119.8(3)
C111 C116 H116 . . 120.1
C115 C116 H116 . . 120.1
O11 C117 N11 . . 127.09(18)
O11 C117 C111 . . 116.72(17)
N11 C117 C111 . . 116.12(17)
N11 C118 N12 . . 116.80(19)
N11 C118 S1 . . 123.51(17)
N12 C118 S1 . . 119.04(16)
N12 C119 C120 . . 108.4(4)
N12 C119 H11A . . 110.0
C120 C119 H11A . . 110.0
N12 C119 H11B . . 110.0
C120 C119 H11B . . 110.0
H11A C119 H11B . . 108.4
O12 C120 C119 . . 111.4(4)
O12 C120 H12A . . 109.3
C119 C120 H12A . . 109.3
O12 C120 H12B . . 109.3
C119 C120 H12B . . 109.3
H12A C120 H12B . . 108.0
O12 C121 C122 . . 110.3(4)
O12 C121 H12C . . 109.6
C122 C121 H12C . . 109.6
O12 C121 H12D . . 109.6
C122 C121 H12D . . 109.6
H12C C121 H12D . . 108.1
N12 C122 C121 . . 106.5(4)
N12 C122 H12E . . 110.4
C121 C122 H12E . . 110.4
N12 C122 H12F . . 110.4
C121 C122 H12F . . 110.4
H12E C122 H12F . . 108.6
C140 C139 N12 . . 101.3(16)
C140 C139 H13A . . 111.5
N12 C139 H13A . . 111.5
C140 C139 H13B . . 111.5
N12 C139 H13B . . 111.5
H13A C139 H13B . . 109.3
O12 C140 C139 . . 102.1(16)
O12 C140 H14A . . 111.4
C139 C140 H14A . . 111.4
O12 C140 H14B . . 111.4
C139 C140 H14B . . 111.4
H14A C140 H14B . . 109.2
O12 C141 C142 . . 102.(2)
O12 C141 H14C . . 111.3
C142 C141 H14C . . 111.3
O12 C141 H14D . . 111.3
C142 C141 H14D . . 111.3
H14C C141 H14D . . 109.2
C141 C142 N12 . . 100.7(19)
C141 C142 H14E . . 111.6
N12 C142 H14E . . 111.6
C141 C142 H14F . . 111.6
N12 C142 H14F . . 111.6
H14E C142 H14F . . 109.4
C218 S2 Bi1 . . 99.66(8)
C217 O21 Bi1 . . 130.13(16)
C220 O22 C221 . . 110.2(2)
C218 N21 C217 . . 125.0(2)
C218 N22 C219 . . 122.6(2)
C218 N22 C222 . . 125.5(2)
C219 N22 C222 . . 111.8(2)
C216 C211 C212 . . 118.7(3)
C216 C211 C217 . . 122.5(3)
C212 C211 C217 . . 118.7(3)
C211 C212 C213 . . 120.2(3)
C211 C212 H212 . . 119.9
C213 C212 H212 . . 119.9
C214 C213 C212 . . 120.9(4)
C214 C213 H213 . . 119.6
C212 C213 H213 . . 119.6
C215 C214 C213 . . 119.2(3)
C215 C214 H214 . . 120.4
C213 C214 H214 . . 120.4
C214 C215 C216 . . 119.7(3)
C214 C215 H215 . . 120.1
C216 C215 H215 . . 120.1
C211 C216 C215 . . 121.3(3)
C211 C216 H216 . . 119.4
C215 C216 H216 . . 119.4
O21 C217 N21 . . 125.6(2)
O21 C217 C211 . . 117.9(2)
N21 C217 C211 . . 116.4(2)
N21 C218 N22 . . 118.3(2)
N21 C218 S2 . . 122.71(19)
N22 C218 S2 . . 118.56(18)
N22 C219 C220 . . 109.6(2)
N22 C219 H21A . . 109.8
C220 C219 H21A . . 109.8
N22 C219 H21B . . 109.8
C220 C219 H21B . . 109.8
H21A C219 H21B . . 108.2
O22 C220 C219 . . 112.4(3)
O22 C220 H22A . . 109.1
C219 C220 H22A . . 109.1
O22 C220 H22B . . 109.1
C219 C220 H22B . . 109.1
H22A C220 H22B . . 107.9
O22 C221 C222 . . 111.6(3)
O22 C221 H22C . . 109.3
C222 C221 H22C . . 109.3
O22 C221 H22D . . 109.3
C222 C221 H22D . . 109.3
H22C C221 H22D . . 108.0
N22 C222 C221 . . 109.3(3)
N22 C222 H22E . . 109.8
C221 C222 H22E . . 109.8
N22 C222 H22F . . 109.8
C221 C222 H22F . . 109.8
H22E C222 H22F . . 108.3
C238 S2' Bi1' . . 106.2(9)
C238 S2' Bi1 . . 99.8(9)
Bi1' S2' Bi1 . . 7.2(2)
C237 O21' Bi1 . . 122.(2)
C237 O21' Bi1' . . 123.(2)
Bi1 O21' Bi1' . . 7.6(2)
C240 O22' C241 . . 111.(2)
C238 N21' C237 . . 130.(2)
C238 N22' C239 . . 115.(2)
C238 N22' C242 . . 128.(2)
C239 N22' C242 . . 111.(2)
C232 C231 C236 . . 120.0
C232 C231 C237 . . 119.4(15)
C236 C231 C237 . . 120.2(15)
C233 C232 C231 . . 120.0
C233 C232 H232 . . 120.0
C231 C232 H232 . . 120.0
C232 C233 C234 . . 120.0
C232 C233 H233 . . 120.0
C234 C233 H233 . . 120.0
C235 C234 C233 . . 120.0
C235 C234 H234 . . 120.0
C233 C234 H234 . . 120.0
C234 C235 C236 . . 120.0
C234 C235 H235 . . 120.0
C236 C235 H235 . . 120.0
C235 C236 C231 . . 120.0
C235 C236 H236 . . 120.0
C231 C236 H236 . . 120.0
O21' C237 N21' . . 119.5(19)
O21' C237 C231 . . 123.3(18)
N21' C237 C231 . . 116.6(18)
N21' C238 N22' . . 121.8(19)
N21' C238 S2' . . 123.5(19)
N22' C238 S2' . . 114.4(16)
C240 C239 N22' . . 113.(2)
C240 C239 H23A . . 108.9
N22' C239 H23A . . 108.9
C240 C239 H23B . . 108.9
N22' C239 H23B . . 108.9
H23A C239 H23B . . 107.7
O22' C240 C239 . . 118.(3)
O22' C240 H24A . . 107.7
C239 C240 H24A . . 107.7
O22' C240 H24B . . 107.7
C239 C240 H24B . . 107.7
H24A C240 H24B . . 107.1
O22' C241 C242 . . 111.(3)
O22' C241 H24C . . 109.5
C242 C241 H24C . . 109.5
O22' C241 H24D . . 109.5
C242 C241 H24D . . 109.5
H24C C241 H24D . . 108.1
N22' C242 C241 . . 112.(3)
N22' C242 H24E . . 109.3
C241 C242 H24E . . 109.3
N22' C242 H24F . . 109.3
C241 C242 H24F . . 109.3
H24E C242 H24F . . 108.0
C318 S3 Bi1' . 2_666 108.72(19)
C318 S3 Bi1' . . 99.9(2)
Bi1' S3 Bi1' 2_666 . 69.2(2)
C318 S3 Bi1 . 2_666 113.51(7)
C317 O31 Bi1 . . 138.19(15)
C317 O31 Bi1' . . 139.67(18)
Bi1 O31 Bi1' . . 8.9(2)
C317 O31 Bi1' . 2_666 104.99(18)
Bi1 O31 Bi1' . 2_666 88.41(10)
C320 O32 C321 . . 109.1(2)
C317 N31 C318 . . 123.27(17)
C318 N32 C319 . . 124.31(18)
C318 N32 C322 . . 123.09(19)
C319 N32 C322 . . 112.54(18)
C316 C311 C312 . . 118.7(2)
C316 C311 C317 . . 122.7(2)
C312 C311 C317 . . 118.6(2)
C313 C312 C311 . . 119.9(3)
C313 C312 H312 . . 120.0
C311 C312 H312 . . 120.0
C314 C313 C312 . . 120.9(3)
C314 C313 H313 . . 119.6
C312 C313 H313 . . 119.6
C313 C314 C315 . . 119.8(3)
C313 C314 H314 . . 120.1
C315 C314 H314 . . 120.1
C314 C315 C316 . . 119.5(3)
C314 C315 H315 . . 120.2
C316 C315 H315 . . 120.2
C311 C316 C315 . . 121.1(3)
C311 C316 H316 . . 119.5
C315 C316 H316 . . 119.5
O31 C317 N31 . . 127.98(19)
O31 C317 C311 . . 115.70(18)
N31 C317 C311 . . 116.30(18)
N32 C318 N31 . . 115.42(18)
N32 C318 S3 . . 118.97(15)
N31 C318 S3 . . 125.40(15)
N32 C319 C320 . . 110.2(2)
N32 C319 H31A . . 109.6
C320 C319 H31A . . 109.6
N32 C319 H31B . . 109.6
C320 C319 H31B . . 109.6
H31A C319 H31B . . 108.1
O32 C320 C319 . . 112.0(2)
O32 C320 H32A . . 109.2
C319 C320 H32A . . 109.2
O32 C320 H32B . . 109.2
C319 C320 H32B . . 109.2
H32A C320 H32B . . 107.9
O32 C321 C322 . . 112.0(3)
O32 C321 H32C . . 109.2
C322 C321 H32C . . 109.2
O32 C321 H32D . . 109.2
C322 C321 H32D . . 109.2
H32C C321 H32D . . 107.9
N32 C322 C321 . . 110.4(2)
N32 C322 H32E . . 109.6
C321 C322 H32E . . 109.6
N32 C322 H32F . . 109.6
C321 C322 H32F . . 109.6
H32E C322 H32F . . 108.1
O1S C11S C13S . . 132.6(19)
O1S C11S C12S . . 115.4(18)
C13S C11S C12S . . 108.9(15)
C11S C12S H12G . . 109.5
C11S C12S H12H . . 109.5
H12G C12S H12H . . 109.5
C11S C12S H12I . . 109.5
H12G C12S H12I . . 109.5
H12H C12S H12I . . 109.5
C11S C13S H13C . . 109.5
C11S C13S H13D . . 109.5
H13C C13S H13D . . 109.5
C11S C13S H13E . . 109.5
H13C C13S H13E . . 109.5
H13D C13S H13E . . 109.5
O2S C21S C23S . . 124.7(16)
O2S C21S O22S . . 119.1(13)
C23S C21S O22S . . 113.4(15)
C21S O22S H22G . . 109.5
C21S O22S H22H . . 109.5
H22G O22S H22H . . 109.5
C21S O22S H22I . . 109.5
H22G O22S H22I . . 109.5
H22H O22S H22I . . 109.5
C21S C23S H23C . . 109.5
C21S C23S H23D . . 109.5
H23C C23S H23D . . 109.5
C21S C23S H23E . . 109.5
H23C C23S H23E . . 109.5
H23D C23S H23E . . 109.5

loop_
_geom_bond_atom_site_label_1
_geom_bond_atom_site_label_2
_geom_bond_site_symmetry_2
_geom_bond_distance
Bi1 O21' . 2.07(2)
Bi1 O11 . 2.3140(14)
Bi1 O21 . 2.4245(15)
Bi1 O31 . 2.4998(17)
Bi1 S2 . 2.6616(8)
Bi1 S1 . 2.6955(7)
Bi1 S2' . 2.929(8)
Bi1 S3 2_666 3.0946(7)
Bi1 Bi1' 2_666 3.632(9)
Bi1' O21' . 2.33(2)
Bi1' O31 . 2.523(5)
Bi1' O11 . 2.599(9)
Bi1' O31 2_666 2.705(12)
Bi1' S2' . 2.762(10)
Bi1' S1 . 2.827(5)
Bi1' S3 2_666 2.939(6)
Bi1' S3 . 2.957(5)
Bi1' Bi1' 2_666 3.346(15)
S1 C118 . 1.747(2)
O11 C117 . 1.262(2)
O12 C140 . 1.43(2)
O12 C120 . 1.432(5)
O12 C141 . 1.44(3)
O12 C121 . 1.443(6)
N11 C117 . 1.313(3)
N11 C118 . 1.328(3)
N12 C118 . 1.329(3)
N12 C119 . 1.466(4)
N12 C122 . 1.471(4)
N12 C139 . 1.601(18)
N12 C142 . 1.606(18)
C111 C116 . 1.380(3)
C111 C112 . 1.385(3)
C111 C117 . 1.490(3)
C112 C113 . 1.387(3)
C112 H112 . 0.93
C113 C114 . 1.368(4)
C113 H113 . 0.93
C114 C115 . 1.353(5)
C114 H114 . 0.93
C115 C116 . 1.390(4)
C115 H115 . 0.93
C116 H116 . 0.93
C119 C120 . 1.475(7)
C119 H11A . 0.97
C119 H11B . 0.97
C120 H12A . 0.97
C120 H12B . 0.97
C121 C122 . 1.492(8)
C121 H12C . 0.97
C121 H12D . 0.97
C122 H12E . 0.97
C122 H12F . 0.97
C139 C140 . 1.50(3)
C139 H13A . 0.97
C139 H13B . 0.97
C140 H14A . 0.97
C140 H14B . 0.97
C141 C142 . 1.50(3)
C141 H14C . 0.97
C141 H14D . 0.97
C142 H14E . 0.97
C142 H14F . 0.97
S2 C218 . 1.755(2)
O21 C217 . 1.259(3)
O22 C220 . 1.414(5)
O22 C221 . 1.424(4)
N21 C218 . 1.319(3)
N21 C217 . 1.328(3)
N22 C218 . 1.327(3)
N22 C219 . 1.462(3)
N22 C222 . 1.469(3)
C211 C216 . 1.369(4)
C211 C212 . 1.369(4)
C211 C217 . 1.486(3)
C212 C213 . 1.378(4)
C212 H212 . 0.93
C213 C214 . 1.371(6)
C213 H213 . 0.93
C214 C215 . 1.364(6)
C214 H214 . 0.93
C215 C216 . 1.384(4)
C215 H215 . 0.93
C216 H216 . 0.93
C219 C220 . 1.481(5)
C219 H21A . 0.97
C219 H21B . 0.97
C220 H22A . 0.97
C220 H22B . 0.97
C221 C222 . 1.483(5)
C221 H22C . 0.97
C221 H22D . 0.97
C222 H22E . 0.97
C222 H22F . 0.97
S2' C238 . 1.783(17)
O21' C237 . 1.281(17)
O22' C240 . 1.41(2)
O22' C241 . 1.42(2)
N21' C238 . 1.301(17)
N21' C237 . 1.319(17)
N22' C238 . 1.311(17)
N22' C239 . 1.460(19)
N22' C242 . 1.467(19)
C231 C232 . 1.39
C231 C236 . 1.39
C231 C237 . 1.480(15)
C232 C233 . 1.39
C232 H232 . 0.93
C233 C234 . 1.39
C233 H233 . 0.93
C234 C235 . 1.39
C234 H234 . 0.93
C235 C236 . 1.39
C235 H235 . 0.93
C236 H236 . 0.93
C239 C240 . 1.434(19)
C239 H23A . 0.97
C239 H23B . 0.97
C240 H24A . 0.97
C240 H24B . 0.97
C241 C242 . 1.47(2)
C241 H24C . 0.97
C241 H24D . 0.97
C242 H24E . 0.97
C242 H24F . 0.97
S3 C318 . 1.723(2)
O31 C317 . 1.257(3)
O32 C320 . 1.415(3)
O32 C321 . 1.420(4)
N31 C317 . 1.317(3)
N31 C318 . 1.347(3)
N32 C318 . 1.341(2)
N32 C319 . 1.461(3)
N32 C322 . 1.464(3)
C311 C316 . 1.375(3)
C311 C312 . 1.376(3)
C311 C317 . 1.488(3)
C312 C313 . 1.374(5)
C312 H312 . 0.93
C313 C314 . 1.363(6)
C313 H313 . 0.93
C314 C315 . 1.364(5)
C314 H314 . 0.93
C315 C316 . 1.379(4)
C315 H315 . 0.93
C316 H316 . 0.93
C319 C320 . 1.493(4)
C319 H31A . 0.97
C319 H31B . 0.97
C320 H32A . 0.97
C320 H32B . 0.97
C321 C322 . 1.489(4)
C321 H32C . 0.97
C321 H32D . 0.97
C322 H32E . 0.97
C322 H32F . 0.97
O1S C11S . 1.151(12)
C11S C13S . 1.48(2)
C11S C12S . 1.49(2)
C12S H12G . 0.96
C12S H12H . 0.96
C12S H12I . 0.96
C13S H13C . 0.96
C13S H13D . 0.96
C13S H13E . 0.96
O2S C21S . 1.149(12)
C21S C23S . 1.49(2)
C21S O22S . 1.50(2)
O22S H22G . 0.96
O22S H22H . 0.96
O22S H22I . 0.96
C23S H23C . 0.96
C23S H23D . 0.96
C23S H23E . 0.96

loop_
_geom_torsion_atom_site_label_1
_geom_torsion_atom_site_label_2
_geom_torsion_atom_site_label_3
_geom_torsion_atom_site_label_4
_geom_torsion_site_symmetry_1
_geom_torsion_site_symmetry_2
_geom_torsion_site_symmetry_3
_geom_torsion_site_symmetry_4
_geom_torsion
C116 C111 C112 C113 . . . . 2.0(4)
C117 C111 C112 C113 . . . . -177.1(2)
C111 C112 C113 C114 . . . . -3.0(4)
C112 C113 C114 C115 . . . . 1.9(5)
C113 C114 C115 C116 . . . . 0.2(5)
C112 C111 C116 C115 . . . . 0.1(4)
C117 C111 C116 C115 . . . . 179.2(2)
C114 C115 C116 C111 . . . . -1.3(4)
Bi1 O11 C117 N11 . . . . -37.9(3)
Bi1' O11 C117 N11 . . . . -29.4(4)
Bi1 O11 C117 C111 . . . . 145.42(14)
Bi1' O11 C117 C111 . . . . 153.9(3)
C118 N11 C117 O11 . . . . 24.6(4)
C118 N11 C117 C111 . . . . -158.7(2)
C116 C111 C117 O11 . . . . 165.7(2)
C112 C111 C117 O11 . . . . -15.2(3)
C116 C111 C117 N11 . . . . -11.3(3)
C112 C111 C117 N11 . . . . 167.8(2)
C117 N11 C118 N12 . . . . -154.8(2)
C117 N11 C118 S1 . . . . 34.5(4)
C119 N12 C118 N11 . . . . -165.1(4)
C122 N12 C118 N11 . . . . 4.5(5)
C139 N12 C118 N11 . . . . 157.9(8)
C142 N12 C118 N11 . . . . 42.0(10)
C119 N12 C118 S1 . . . . 6.0(5)
C122 N12 C118 S1 . . . . 175.6(3)
C139 N12 C118 S1 . . . . -30.9(9)
C142 N12 C118 S1 . . . . -146.9(10)
Bi1 S1 C118 N11 . . . . -58.5(2)
Bi1' S1 C118 N11 . . . . -66.3(3)
Bi1 S1 C118 N12 . . . . 131.0(2)
Bi1' S1 C118 N12 . . . . 123.2(3)
C118 N12 C119 C120 . . . . -132.5(4)
C122 N12 C119 C120 . . . . 57.0(6)
C121 O12 C120 C119 . . . . 61.5(7)
N12 C119 C120 O12 . . . . -57.8(6)
C120 O12 C121 C122 . . . . -63.4(7)
C118 N12 C122 C121 . . . . 130.7(4)
C119 N12 C122 C121 . . . . -58.4(6)
O12 C121 C122 N12 . . . . 61.2(6)
C118 N12 C139 C140 . . . . 162.2(11)
C142 N12 C139 C140 . . . . -72.9(18)
C141 O12 C140 C139 . . . . -78.(2)
N12 C139 C140 O12 . . . . 75.3(18)
C140 O12 C141 C142 . . . . 78.(3)
O12 C141 C142 N12 . . . . -75.(2)
C118 N12 C142 C141 . . . . -160.0(15)
C139 N12 C142 C141 . . . . 73.(2)
C216 C211 C212 C213 . . . . 0.5(9)
C217 C211 C212 C213 . . . . 177.6(5)
C211 C212 C213 C214 . . . . -1.3(10)
C212 C213 C214 C215 . . . . 1.5(10)
C213 C214 C215 C216 . . . . -1.0(9)
C212 C211 C216 C215 . . . . 0.0(7)
C217 C211 C216 C215 . . . . -177.0(4)
C214 C215 C216 C211 . . . . 0.3(8)
Bi1 O21 C217 N21 . . . . 38.9(4)
Bi1 O21 C217 C211 . . . . -145.2(3)
C218 N21 C217 O21 . . . . -29.2(4)
C218 N21 C217 C211 . . . . 154.9(3)
C216 C211 C217 O21 . . . . 177.1(4)
C212 C211 C217 O21 . . . . 0.1(6)
C216 C211 C217 N21 . . . . -6.6(6)
C212 C211 C217 N21 . . . . 176.3(4)
C217 N21 C218 N22 . . . . 150.9(3)
C217 N21 C218 S2 . . . . -36.9(4)
C219 N22 C218 N21 . . . . -5.7(4)
C222 N22 C218 N21 . . . . 179.4(3)
C219 N22 C218 S2 . . . . -178.3(2)
C222 N22 C218 S2 . . . . 6.8(4)
Bi1 S2 C218 N21 . . . . 67.8(2)
Bi1 S2 C218 N22 . . . . -120.00(19)
C218 N22 C219 C220 . . . . -121.8(3)
C222 N22 C219 C220 . . . . 53.8(4)
C221 O22 C220 C219 . . . . 58.7(4)
N22 C219 C220 O22 . . . . -55.9(4)
C220 O22 C221 C222 . . . . -59.2(4)
C218 N22 C222 C221 . . . . 120.8(3)
C219 N22 C222 C221 . . . . -54.6(3)
O22 C221 C222 N22 . . . . 57.0(4)
C236 C231 C232 C233 . . . . 0
C237 C231 C232 C233 . . . . -173.(3)
C231 C232 C233 C234 . . . . 0
C232 C233 C234 C235 . . . . 0
C233 C234 C235 C236 . . . . 0
C234 C235 C236 C231 . . . . 0
C232 C231 C236 C235 . . . . 0
C237 C231 C236 C235 . . . . 173.(3)
Bi1 O21' C237 N21' . . . . 84.(4)
Bi1' O21' C237 N21' . . . . 75.(4)
Bi1 O21' C237 C231 . . . . -88.(3)
Bi1' O21' C237 C231 . . . . -97.(3)
C238 N21' C237 O21' . . . . -19.(7)
C238 N21' C237 C231 . . . . 152.(4)
C232 C231 C237 O21' . . . . -9.(4)
C236 C231 C237 O21' . . . . 177.(3)
C232 C231 C237 N21' . . . . 179.(3)
C236 C231 C237 N21' . . . . 6.(4)
C237 N21' C238 N22' . . . . 148.(5)
C237 N21' C238 S2' . . . . -40.(6)
C239 N22' C238 N21' . . . . 156.(4)
C242 N22' C238 N21' . . . . 4.(8)
C239 N22' C238 S2' . . . . -17.(6)
C242 N22' C238 S2' . . . . -169.(5)
Bi1' S2' C238 N21' . . . . 35.(3)
Bi1 S2' C238 N21' . . . . 31.(3)
Bi1' S2' C238 N22' . . . . -152.(3)
Bi1 S2' C238 N22' . . . . -155.(3)
C238 N22' C239 C240 . . . . 160.(4)
C242 N22' C239 C240 . . . . -43.(5)
C241 O22' C240 C239 . . . . -48.(6)
N22' C239 C240 O22' . . . . 43.(5)
C240 O22' C241 C242 . . . . 55.(5)
C238 N22' C242 C241 . . . . -155.(5)
C239 N22' C242 C241 . . . . 53.(5)
O22' C241 C242 N22' . . . . -59.(5)
C316 C311 C312 C313 . . . . 1.6(6)
C317 C311 C312 C313 . . . . -179.5(4)
C311 C312 C313 C314 . . . . 0.0(9)
C312 C313 C314 C315 . . . . -2.3(9)
C313 C314 C315 C316 . . . . 3.0(8)
C312 C311 C316 C315 . . . . -0.8(5)
C317 C311 C316 C315 . . . . -179.8(3)
C314 C315 C316 C311 . . . . -1.4(6)
Bi1 O31 C317 N31 . . . . 23.7(4)
Bi1' O31 C317 N31 . . . . 10.2(6)
Bi1' O31 C317 N31 2_666 . . . -81.2(3)
Bi1 O31 C317 C311 . . . . -154.73(18)
Bi1' O31 C317 C311 . . . . -168.2(4)
Bi1' O31 C317 C311 2_666 . . . 100.4(2)
C318 N31 C317 O31 . . . . 9.7(4)
C318 N31 C317 C311 . . . . -171.9(2)
C316 C311 C317 O31 . . . . -166.4(3)
C312 C311 C317 O31 . . . . 14.7(4)
C316 C311 C317 N31 . . . . 15.0(4)
C312 C311 C317 N31 . . . . -163.9(3)
C319 N32 C318 N31 . . . . 179.4(2)
C322 N32 C318 N31 . . . . -3.7(3)
C319 N32 C318 S3 . . . . -5.6(3)
C322 N32 C318 S3 . . . . 171.3(2)
C317 N31 C318 N32 . . . . -151.6(2)
C317 N31 C318 S3 . . . . 33.8(3)
Bi1' S3 C318 N32 2_666 . . . -171.0(2)
Bi1' S3 C318 N32 . . . . 117.84(19)
Bi1 S3 C318 N32 2_666 . . . -165.72(14)
Bi1' S3 C318 N31 2_666 . . . 3.5(2)
Bi1' S3 C318 N31 . . . . -67.7(2)
Bi1 S3 C318 N31 2_666 . . . 8.7(2)
C318 N32 C319 C320 . . . . -132.1(2)
C322 N32 C319 C320 . . . . 50.7(3)
C321 O32 C320 C319 . . . . 60.7(3)
N32 C319 C320 O32 . . . . -56.1(3)
C320 O32 C321 C322 . . . . -60.4(3)
C318 N32 C322 C321 . . . . 132.2(2)
C319 N32 C322 C321 . . . . -50.5(3)
O32 C321 C322 N32 . . . . 55.5(3)
